data_4501014
loop_
_publ_author_name
'Kim, Kihwan'
'Park, Sunhong'
'Park, Ki-Min'
'Lee, Shim Sung'

_publ_section_title
;
 Thiacalix[4]arene-Based Three-Dimensional Coordination Polymers
 Incorporating Neutral Bridging Coligands
;
_journal_issue 9
_journal_name_full 'Crystal Growth &amp; Design'
_journal_page_first 4059
_journal_paper_doi 10.1021/cg2006315
_journal_volume 11
_journal_year 2011
_chemical_formula_moiety
;
C58 H60 Co2 N2 O12 S4 
;
_chemical_formula_sum 'C58 H60 Co2 N2 O12 S4'
_chemical_formula_weight 1223.18
_chemical_name_systematic
; 
 ? 
;
_space_group_IT_number 85
_symmetry_cell_setting tetragonal
_symmetry_space_group_name_Hall '-P 4a'
_symmetry_space_group_name_H-M 'P 4/n :2'
_atom_sites_solution_hydrogens geom
_atom_sites_solution_primary direct
_atom_sites_solution_secondary difmap
_audit_creation_method SHELXTL
_cell_angle_alpha 90.00
_cell_angle_beta 90.00
_cell_angle_gamma 90.00
_cell_formula_units_Z 2
_cell_length_a 14.6467(10)
_cell_length_b 14.6467(10)
_cell_length_c 13.7488(12)
_cell_measurement_reflns_used 2129
_cell_measurement_temperature 173(2)
_cell_measurement_theta_max 23.05
_cell_measurement_theta_min 2.78
_cell_volume 2949.5(4)
_computing_cell_refinement 'Bruker APEX2'
_computing_data_collection 'Bruker APEX2'
_computing_data_reduction 'Bruker APEX2'
_computing_molecular_graphics 'Bruker SHELXTL'
_computing_publication_material 'Bruker SHELXTL'
_computing_structure_refinement 'Bruker SHELXTL'
_computing_structure_solution 'Bruker SHELXTL'
_diffrn_ambient_temperature 173(2)
_diffrn_measured_fraction_theta_full 0.997
_diffrn_measured_fraction_theta_max 0.997
_diffrn_measurement_device_type 'Bruker APEX-II CCD'
_diffrn_measurement_method '\f and \w scans'
_diffrn_radiation_monochromator graphite
_diffrn_radiation_source 'fine-focus sealed tube'
_diffrn_radiation_type MoK\a
_diffrn_radiation_wavelength 0.71073
_diffrn_reflns_av_R_equivalents 0.0548
_diffrn_reflns_av_sigmaI/netI 0.0443
_diffrn_reflns_limit_h_max 17
_diffrn_reflns_limit_h_min -14
_diffrn_reflns_limit_k_max 15
_diffrn_reflns_limit_k_min -17
_diffrn_reflns_limit_l_max 14
_diffrn_reflns_limit_l_min -16
_diffrn_reflns_number 11344
_diffrn_reflns_theta_full 24.76
_diffrn_reflns_theta_max 24.76
_diffrn_reflns_theta_min 2.03
_exptl_absorpt_coefficient_mu 0.765
_exptl_absorpt_correction_T_max 0.9274
_exptl_absorpt_correction_T_min 0.7703
_exptl_absorpt_correction_type multi-scan
_exptl_absorpt_process_details SADABS
_exptl_crystal_colour blue
_exptl_crystal_density_diffrn 1.377
_exptl_crystal_density_method 'not measured'
_exptl_crystal_description plate
_exptl_crystal_F_000 1272
_exptl_crystal_size_max 0.36
_exptl_crystal_size_mid 0.36
_exptl_crystal_size_min 0.10
_refine_diff_density_max 0.712
_refine_diff_density_min -0.755
_refine_diff_density_rms 0.094
_refine_ls_extinction_method none
_refine_ls_goodness_of_fit_ref 1.071
_refine_ls_hydrogen_treatment constr
_refine_ls_matrix_type full
_refine_ls_number_parameters 226
_refine_ls_number_reflns 2541
_refine_ls_number_restraints 48
_refine_ls_restrained_S_all 1.080
_refine_ls_R_factor_all 0.0952
_refine_ls_R_factor_gt 0.0773
_refine_ls_shift/su_max 0.020
_refine_ls_shift/su_mean 0.002
_refine_ls_structure_factor_coef Fsqd
_refine_ls_weighting_details 'calc w=1/[\s^2^(Fo^2^)+(0.1077P)^2^+11.2686P] where P=(Fo^2^+2Fc^2^)/3'
_refine_ls_weighting_scheme calc
_refine_ls_wR_factor_gt 0.2159
_refine_ls_wR_factor_ref 0.2269
_reflns_number_gt 1956
_reflns_number_total 2541
_reflns_threshold_expression >2sigma(I)
_cod_data_source_file cg2006315_si_001.cif
_cod_data_source_block complex1
_cod_depositor_comments
;
The following automatic conversions were performed:

'_symmetry_cell_setting' value 'Tetragonal' changed to 'tetragonal'
according to /home/saulius/struct/CIF-dictionaries/cif_core.dic
dictionary named 'cif_core.dic' version 2.4.1 from 2010-06-29.

Automatic conversion script
Id: cif_fix_values 1715 2011-07-08 13:25:40Z adriana 
;
_cod_original_sg_symbol_H-M P4/n
_cod_database_code 4501014

loop_
_symmetry_equiv_pos_as_xyz
'x, y, z'
'-x+1/2, -y+1/2, z'
'-y+1/2, x, z'
'y, -x+1/2, z'
'-x, -y, -z'
'x-1/2, y-1/2, -z'
'y-1/2, -x, -z'
'-y, x-1/2, -z'

loop_
_atom_site_label
_atom_site_type_symbol
_atom_site_fract_x
_atom_site_fract_y
_atom_site_fract_z
_atom_site_U_iso_or_equiv
_atom_site_adp_type
_atom_site_occupancy
_atom_site_symmetry_multiplicity
_atom_site_calc_flag
_atom_site_refinement_flags
_atom_site_disorder_assembly
_atom_site_disorder_group
Co1 Co -0.2500 -0.2500 0.74682(11) 0.0403(5) Uani 1 4 d S . .
Co2 Co -0.2500 -0.2500 0.55650(11) 0.0348(5) Uani 1 4 d S . .
S1 S -0.48887(11) 0.13126(12) 0.52645(15) 0.0523(5) Uani 1 1 d . . .
O1 O -0.2940(3) 0.0720(3) 0.5902(3) 0.0432(10) Uani 1 1 d . . .
O2 O -0.3122(3) -0.1258(3) 0.7325(3) 0.0525(12) Uani 1 1 d . . .
O3 O -0.2844(3) -0.1168(3) 0.5736(3) 0.0439(10) Uani 1 1 d . . .
C1 C -0.3110(4) 0.0694(4) 0.4927(5) 0.0425(15) Uani 1 1 d . . .
C2 C -0.3942(4) 0.0957(4) 0.4524(5) 0.0457(15) Uani 1 1 d . . .
C3 C -0.4066(5) 0.0956(5) 0.3534(5) 0.0554(18) Uani 1 1 d . . .
H3 H -0.4647 0.1117 0.3279 0.066 Uiso 1 1 calc R . .
C4 C -0.3372(6) 0.0727(6) 0.2894(6) 0.068(2) Uani 1 1 d . A .
C5 C -0.2522(6) 0.0516(5) 0.3297(5) 0.0581(19) Uani 1 1 d . . .
H5 H -0.2025 0.0384 0.2876 0.070 Uiso 1 1 calc R . .
C6 C -0.2383(4) 0.0492(4) 0.4288(5) 0.0444(15) Uani 1 1 d . . .
C7 C -0.3442(5) 0.0122(4) 0.6527(5) 0.0485(16) Uani 1 1 d . . .
H7A H -0.4089 0.0118 0.6319 0.058 Uiso 1 1 calc R . .
H7B H -0.3419 0.0364 0.7198 0.058 Uiso 1 1 calc R . .
C8 C -0.3092(4) -0.0840(4) 0.6530(5) 0.0413(14) Uani 1 1 d . . .
C9 C -0.3556(9) 0.0725(11) 0.1794(8) 0.115(4) Uani 1 1 d . . .
C10 C -0.276(2) 0.0781(19) 0.122(2) 0.100(8) Uani 0.50 1 d PU A 1
H10A H -0.2294 0.0364 0.1485 0.150 Uiso 0.50 1 calc PR A 1
H10B H -0.2520 0.1408 0.1241 0.150 Uiso 0.50 1 calc PR A 1
H10C H -0.2897 0.0612 0.0551 0.150 Uiso 0.50 1 calc PR A 1
C11 C -0.420(2) 0.138(2) 0.144(2) 0.135(10) Uani 0.50 1 d PU A 1
H11A H -0.4755 0.1357 0.1834 0.203 Uiso 0.50 1 calc PR A 1
H11B H -0.4354 0.1232 0.0759 0.203 Uiso 0.50 1 calc PR A 1
H11C H -0.3934 0.1990 0.1468 0.203 Uiso 0.50 1 calc PR A 1
C12 C -0.4169(18) -0.0295(18) 0.1630(17) 0.102(7) Uani 0.50 1 d PU A 1
H12A H -0.4723 -0.0281 0.2031 0.153 Uiso 0.50 1 calc PR A 1
H12B H -0.3789 -0.0814 0.1825 0.153 Uiso 0.50 1 calc PR A 1
H12C H -0.4339 -0.0359 0.0944 0.153 Uiso 0.50 1 calc PR A 1
C10' C -0.2629(19) 0.0325(19) 0.1226(19) 0.096(7) Uani 0.50 1 d PU A 2
H10D H -0.2090 0.0663 0.1447 0.144 Uiso 0.50 1 calc PR A 2
H10E H -0.2700 0.0403 0.0522 0.144 Uiso 0.50 1 calc PR A 2
H10F H -0.2553 -0.0324 0.1377 0.144 Uiso 0.50 1 calc PR A 2
C11' C -0.373(2) 0.1885(18) 0.1553(17) 0.110(7) Uani 0.50 1 d PU A 2
H11D H -0.3185 0.2231 0.1748 0.165 Uiso 0.50 1 calc PR A 2
H11E H -0.4258 0.2103 0.1921 0.165 Uiso 0.50 1 calc PR A 2
H11F H -0.3837 0.1971 0.0856 0.165 Uiso 0.50 1 calc PR A 2
C12' C -0.4380(18) 0.031(2) 0.1462(17) 0.103(7) Uani 0.50 1 d PU A 2
H12D H -0.4417 0.0365 0.0752 0.154 Uiso 0.50 1 calc PR A 2
H12E H -0.4903 0.0627 0.1756 0.154 Uiso 0.50 1 calc PR A 2
H12F H -0.4388 -0.0331 0.1648 0.154 Uiso 0.50 1 calc PR A 2
N1 N -0.2500 -0.2500 0.4068(7) 0.033(2) Uani 1 4 d S . .
N2 N -0.2500 -0.2500 -0.1033(7) 0.039(2) Uani 1 4 d S . .
C13 C -0.2868(11) -0.1821(9) 0.3581(8) 0.049(3) Uani 0.50 1 d P . .
H13 H -0.3137 -0.1332 0.3935 0.059 Uiso 0.50 1 calc PR . .
C14 C -0.2880(12) -0.1788(10) 0.2588(10) 0.058(4) Uani 0.50 1 d P . .
H14 H -0.3147 -0.1283 0.2261 0.070 Uiso 0.50 1 calc PR . .
C15 C -0.2500 -0.2500 0.2060(9) 0.045(3) Uani 1 4 d S . .
C16 C -0.2500 -0.2500 0.0979(9) 0.048(3) Uani 1 4 d S . .
C17 C -0.3113(14) -0.2012(15) 0.0447(13) 0.083(5) Uani 0.50 1 d PU . .
H17 H -0.3552 -0.1646 0.0772 0.099 Uiso 0.50 1 calc PR . .
C18 C -0.3109(14) -0.2038(14) -0.0543(11) 0.077(5) Uani 0.50 1 d PU . .
H18 H -0.3565 -0.1710 -0.0889 0.092 Uiso 0.50 1 calc PR . .

loop_
_atom_site_aniso_label
_atom_site_aniso_U_11
_atom_site_aniso_U_22
_atom_site_aniso_U_33
_atom_site_aniso_U_23
_atom_site_aniso_U_13
_atom_site_aniso_U_12
Co1 0.0451(6) 0.0451(6) 0.0308(9) 0.000 0.000 0.000
Co2 0.0361(6) 0.0361(6) 0.0322(9) 0.000 0.000 0.000
S1 0.0371(9) 0.0433(9) 0.0766(13) 0.0113(8) 0.0036(8) -0.0024(7)
O1 0.046(2) 0.037(2) 0.046(3) 0.0006(18) 0.003(2) -0.0003(18)
O2 0.064(3) 0.054(3) 0.039(2) 0.005(2) 0.005(2) 0.008(2)
O3 0.047(2) 0.040(2) 0.045(2) -0.0012(19) 0.004(2) -0.0002(19)
C1 0.043(3) 0.026(3) 0.059(4) 0.000(3) 0.003(3) -0.006(2)
C2 0.042(4) 0.031(3) 0.063(4) 0.004(3) 0.001(3) -0.007(3)
C3 0.057(4) 0.053(4) 0.056(4) 0.005(3) -0.007(4) -0.007(3)
C4 0.081(6) 0.070(5) 0.054(5) -0.002(4) -0.004(4) -0.007(4)
C5 0.065(5) 0.053(4) 0.055(4) -0.007(3) 0.012(4) -0.011(3)
C6 0.045(3) 0.028(3) 0.060(4) -0.002(3) 0.005(3) -0.003(3)
C7 0.061(4) 0.043(4) 0.041(4) 0.005(3) 0.011(3) 0.006(3)
C8 0.037(3) 0.046(4) 0.041(4) 0.001(3) 0.003(3) -0.003(3)
C9 0.111(9) 0.168(13) 0.067(6) -0.015(7) -0.003(6) 0.014(9)
C10 0.110(11) 0.105(11) 0.085(10) 0.007(9) 0.007(8) 0.006(9)
C11 0.145(13) 0.145(13) 0.116(13) 0.014(9) -0.004(9) 0.003(10)
C12 0.113(11) 0.104(10) 0.089(10) -0.013(8) -0.014(8) -0.010(9)
C10' 0.107(11) 0.100(11) 0.082(10) -0.005(9) 0.009(8) 0.000(9)
C11' 0.132(11) 0.111(11) 0.087(10) 0.026(8) -0.012(8) -0.003(9)
C12' 0.108(11) 0.109(11) 0.091(10) -0.017(8) -0.017(8) 0.012(9)
N1 0.030(3) 0.030(3) 0.039(5) 0.000 0.000 0.000
N2 0.041(3) 0.041(3) 0.035(5) 0.000 0.000 0.000
C13 0.077(10) 0.043(7) 0.028(6) -0.001(5) -0.002(6) 0.011(7)
C14 0.085(11) 0.045(8) 0.045(8) -0.008(6) -0.004(7) 0.013(7)
C15 0.051(5) 0.051(5) 0.032(6) 0.000 0.000 0.000
C16 0.059(5) 0.059(5) 0.025(6) 0.000 0.000 0.000
C17 0.085(9) 0.098(9) 0.065(8) -0.004(7) 0.001(7) 0.041(7)
C18 0.089(9) 0.092(9) 0.049(7) 0.001(7) -0.001(7) 0.030(7)

loop_
_atom_type_symbol
_atom_type_description
_atom_type_scat_dispersion_real
_atom_type_scat_dispersion_imag
_atom_type_scat_source
C C 0.0033 0.0016 'International Tables Vol C Tables 4.2.6.8 and 6.1.1.4'
H H 0.0000 0.0000 'International Tables Vol C Tables 4.2.6.8 and 6.1.1.4'
N N 0.0061 0.0033 'International Tables Vol C Tables 4.2.6.8 and 6.1.1.4'
O O 0.0106 0.0060 'International Tables Vol C Tables 4.2.6.8 and 6.1.1.4'
S S 0.1246 0.1234 'International Tables Vol C Tables 4.2.6.8 and 6.1.1.4'
Co Co 0.3494 0.9721 'International Tables Vol C Tables 4.2.6.8 and 6.1.1.4'

loop_
_geom_angle_atom_site_label_1
_geom_angle_atom_site_label_2
_geom_angle_atom_site_label_3
_geom_angle
_geom_angle_site_symmetry_1
_geom_angle_site_symmetry_3
O2 Co1 O2 89.47(3) . 3_455
O2 Co1 O2 89.47(3) . 4_545
O2 Co1 O2 169.0(3) 3_455 4_545
O2 Co1 O2 169.0(3) . 2_445
O2 Co1 O2 89.47(3) 3_455 2_445
O2 Co1 O2 89.47(3) 4_545 2_445
O2 Co1 N2 95.52(13) . 1_556
O2 Co1 N2 95.52(13) 3_455 1_556
O2 Co1 N2 95.52(13) 4_545 1_556
O2 Co1 N2 95.52(13) 2_445 1_556
O2 Co1 Co2 84.48(13) . .
O2 Co1 Co2 84.48(13) 3_455 .
O2 Co1 Co2 84.48(13) 4_545 .
O2 Co1 Co2 84.48(13) 2_445 .
N2 Co1 Co2 180.000(1) 1_556 .
O3 Co2 O3 89.23(3) . 4_545
O3 Co2 O3 89.23(3) . 3_455
O3 Co2 O3 166.7(3) 4_545 3_455
O3 Co2 O3 166.7(3) . 2_445
O3 Co2 O3 89.23(3) 4_545 2_445
O3 Co2 O3 89.23(3) 3_455 2_445
O3 Co2 N1 96.66(13) . .
O3 Co2 N1 96.66(13) 4_545 .
O3 Co2 N1 96.66(13) 3_455 .
O3 Co2 N1 96.66(13) 2_445 .
O3 Co2 Co1 83.34(13) . .
O3 Co2 Co1 83.34(13) 4_545 .
O3 Co2 Co1 83.34(13) 3_455 .
O3 Co2 Co1 83.34(13) 2_445 .
N1 Co2 Co1 180.0 . .
C6 S1 C2 102.2(3) 7_556 .
C1 O1 C7 118.6(5) . .
C8 O2 Co1 120.2(4) . .
C8 O3 Co2 123.0(4) . .
O1 C1 C2 122.9(6) . .
O1 C1 C6 118.7(6) . .
C2 C1 C6 118.0(6) . .
C3 C2 C1 120.7(7) . .
C3 C2 S1 117.3(5) . .
C1 C2 S1 122.0(5) . .
C2 C3 C4 122.1(7) . .
C3 C4 C5 117.1(7) . .
C3 C4 C9 119.8(9) . .
C5 C4 C9 123.1(9) . .
C6 C5 C4 122.0(7) . .
C5 C6 C1 119.9(6) . .
C5 C6 S1 118.8(5) . 8_566
C1 C6 S1 121.1(5) . 8_566
O1 C7 C8 113.6(5) . .
O3 C8 O2 125.8(6) . .
O3 C8 C7 117.4(6) . .
O2 C8 C7 116.7(6) . .
C10 C9 C12' 123.5(18) . .
C10 C9 C11 108.5(19) . .
C12' C9 C11 67.2(17) . .
C10 C9 C4 113.6(15) . .
C12' C9 C4 117.7(14) . .
C11 C9 C4 116.9(16) . .
C10 C9 C10' 24.2(14) . .
C12' C9 C10' 113.1(16) . .
C11 C9 C10' 127.5(18) . .
C4 C9 C10' 108.5(13) . .
C10 C9 C11' 87.6(16) . .
C12' C9 C11' 103.1(17) . .
C11 C9 C11' 36.0(15) . .
C4 C9 C11' 102.1(11) . .
C10' C9 C11' 111.6(16) . .
C10 C9 C12 113.8(17) . .
C12' C9 C12 33.6(12) . .
C11 C9 C12 100.8(18) . .
C4 C9 C12 102.5(11) . .
C10' C9 C12 93.3(15) . .
C11' C9 C12 136.7(16) . .
C13 N1 C13 75.0(6) 2_445 3_455
C13 N1 C13 75.0(6) 2_445 4_545
C13 N1 C13 118.8(13) 3_455 4_545
C13 N1 C13 118.8(13) 2_445 .
C13 N1 C13 75.0(6) 3_455 .
C13 N1 C13 75.0(6) 4_545 .
C13 N1 Co2 120.6(7) 2_445 .
C13 N1 Co2 120.6(7) 3_455 .
C13 N1 Co2 120.6(7) 4_545 .
C13 N1 Co2 120.6(7) . .
C18 N2 C18 118.0(16) 4_545 3_455
C18 N2 C18 74.6(7) 4_545 .
C18 N2 C18 74.6(7) 3_455 .
C18 N2 C18 74.6(7) 4_545 2_445
C18 N2 C18 74.6(7) 3_455 2_445
C18 N2 C18 118.0(16) . 2_445
C18 N2 Co1 121.0(8) 4_545 1_554
C18 N2 Co1 121.0(8) 3_455 1_554
C18 N2 Co1 121.0(8) . 1_554
C18 N2 Co1 121.0(8) 2_445 1_554
N1 C13 C14 122.7(12) . .
C13 C14 C15 119.4(13) . .
C14 C15 C14 74.1(7) 2_445 4_545
C14 C15 C14 117.0(15) 2_445 .
C14 C15 C14 74.1(7) 4_545 .
C14 C15 C14 74.1(7) 2_445 3_455
C14 C15 C14 117.0(15) 4_545 3_455
C14 C15 C14 74.1(7) . 3_455
C14 C15 C16 121.5(7) 2_445 .
C14 C15 C16 121.5(7) 4_545 .
C14 C15 C16 121.5(7) . .
C14 C15 C16 121.5(7) 3_455 .
C17 C16 C17 73.2(8) 2_445 3_455
C17 C16 C17 73.2(8) 2_445 4_545
C17 C16 C17 114.9(17) 3_455 4_545
C17 C16 C17 114.9(17) 2_445 .
C17 C16 C17 73.2(8) 3_455 .
C17 C16 C17 73.2(8) 4_545 .
C17 C16 C15 122.5(8) 2_445 .
C17 C16 C15 122.5(8) 3_455 .
C17 C16 C15 122.5(8) 4_545 .
C17 C16 C15 122.5(8) . .
C18 C17 C16 121.4(15) . .
N2 C18 C17 122.2(15) . .

loop_
_geom_bond_atom_site_label_1
_geom_bond_atom_site_label_2
_geom_bond_distance
_geom_bond_site_symmetry_2
Co1 O2 2.045(5) .
Co1 O2 2.045(5) 3_455
Co1 O2 2.045(5) 4_545
Co1 O2 2.045(5) 2_445
Co1 N2 2.060(10) 1_556
Co1 Co2 2.617(2) .
Co2 O3 2.028(4) .
Co2 O3 2.028(4) 4_545
Co2 O3 2.028(4) 3_455
Co2 O3 2.028(4) 2_445
Co2 N1 2.059(10) .
S1 C6 1.774(7) 7_556
S1 C2 1.798(7) .
O1 C1 1.363(8) .
O1 C7 1.430(8) .
O2 C8 1.254(7) .
O3 C8 1.247(7) .
C1 C2 1.392(9) .
C1 C6 1.413(9) .
C2 C3 1.374(10) .
C3 C4 1.386(11) .
C4 C5 1.398(12) .
C4 C9 1.536(13) .
C5 C6 1.377(10) .
C6 S1 1.774(7) 8_566
C7 C8 1.499(9) .
C9 C10 1.41(3) .
C9 C12' 1.42(3) .
C9 C11 1.43(3) .
C9 C10' 1.67(3) .
C9 C11' 1.75(3) .
C9 C12 1.76(3) .
N1 C13 1.314(13) 2_445
N1 C13 1.314(13) 3_455
N1 C13 1.314(13) 4_545
N1 C13 1.314(13) .
N2 C18 1.307(17) 4_545
N2 C18 1.307(17) 3_455
N2 C18 1.307(17) .
N2 C18 1.307(17) 2_445
N2 Co1 2.060(10) 1_554
C13 C14 1.367(18) .
C14 C15 1.386(15) .
C15 C14 1.386(15) 2_445
C15 C14 1.386(15) 4_545
C15 C14 1.386(15) 3_455
C15 C16 1.486(17) .
C16 C17 1.361(17) 2_445
C16 C17 1.361(17) 3_455
C16 C17 1.361(17) 4_545
C16 C17 1.361(17) .
C17 C18 1.36(2) .
